data_7049297
loop_
_publ_author_name
'Cheng, Fu-Yin'
'Tsai, Chen-Yen'
'Huang, Bor-Hunn'
'Lu, Kuan-Yeh'
'Lin, Chu-Chieh'
'Ko, Bao-Tsan'

_publ_section_title
;
 Mono- and dinuclear copper complexes coordinated on NNO-tridentate
 Schiff-base derivatives for copolymerization of cyclohexene oxide and
 cyclic anhydrides.
;
_journal_issue 14
_journal_name_full 'Dalton transactions (Cambridge, England : 2003)'
_journal_page_first 4667
_journal_page_last 4676
_journal_paper_doi 10.1039/c9dt00471h
_journal_volume 48
_journal_year 2019
_chemical_formula_moiety 'C26 H34 Cu2 I2 N4 O6'
_chemical_formula_sum 'C26 H34 Cu2 I2 N4 O6'
_chemical_formula_weight 879.45
_space_group_IT_number 2
_space_group_name_Hall '-P 1'
_space_group_name_H-M_alt 'P -1'
_symmetry_cell_setting triclinic
_symmetry_space_group_name_Hall '-P 1'
_symmetry_space_group_name_H-M 'P -1'
_atom_sites_solution_hydrogens geom
_atom_sites_solution_primary direct
_atom_sites_solution_secondary difmap
_audit_creation_method SHELXL-97
_audit_update_record
;
2019-01-29 deposited with the CCDC.    2019-03-08 downloaded from the CCDC.
;
_cell_angle_alpha 95.127(6)
_cell_angle_beta 98.182(6)
_cell_angle_gamma 105.035(7)
_cell_formula_units_Z 1
_cell_length_a 7.9435(6)
_cell_length_b 8.9143(7)
_cell_length_c 11.1963(8)
_cell_measurement_reflns_used 2765
_cell_measurement_temperature 150(2)
_cell_measurement_theta_max 29.1337
_cell_measurement_theta_min 2.8168
_cell_volume 751.24(10)
_computing_cell_refinement 'Bruker SAINT'
_computing_data_collection 'Bruker APEX2'
_computing_data_reduction 'Bruker SAINT'
_computing_molecular_graphics 'Bruker SHELXTL'
_computing_publication_material 'Bruker SHELXTL'
_computing_structure_refinement 'SHELXL-97 (Sheldrick, 2008)'
_computing_structure_solution 'SHELXS-97 (Sheldrick, 2008)'
_diffrn_ambient_temperature 150(2)
_diffrn_detector_area_resol_mean 16.0690
_diffrn_measured_fraction_theta_full 0.998
_diffrn_measured_fraction_theta_max 0.986
_diffrn_measurement_device_type 'Xcalibur, Sapphire3, Gemini'
_diffrn_measurement_method '\w scans'
_diffrn_radiation_monochromator graphite
_diffrn_radiation_source 'fine-focus sealed tube'
_diffrn_radiation_type MoK\a
_diffrn_radiation_wavelength 0.71073
_diffrn_reflns_av_R_equivalents 0.0296
_diffrn_reflns_av_sigmaI/netI 0.0414
_diffrn_reflns_limit_h_max 10
_diffrn_reflns_limit_h_min -10
_diffrn_reflns_limit_k_max 11
_diffrn_reflns_limit_k_min -10
_diffrn_reflns_limit_l_max 13
_diffrn_reflns_limit_l_min -14
_diffrn_reflns_number 6385
_diffrn_reflns_theta_full 26.00
_diffrn_reflns_theta_max 26.98
_diffrn_reflns_theta_min 2.82
_exptl_absorpt_coefficient_mu 3.516
_exptl_absorpt_correction_T_max 1.00000
_exptl_absorpt_correction_T_min 0.51030
_exptl_absorpt_correction_type multi-scan
_exptl_absorpt_process_details
; 
CrysAlisPro, Agilent Technologies, 
Version 1.171.35.21 (release 20-01-2012 CrysAlis171 .NET) 
(compiled Jan 23 2012,18:06:46) 
Empirical absorption correction using spherical harmonics, 
 implemented in SCALE3 ABSPACK scaling algorithm. 
;
_exptl_crystal_colour blue
_exptl_crystal_density_diffrn 1.944
_exptl_crystal_density_method 'not measured'
_exptl_crystal_description cubic
_exptl_crystal_F_000 430
_exptl_crystal_size_max 0.30
_exptl_crystal_size_mid 0.30
_exptl_crystal_size_min 0.30
_refine_diff_density_max 1.040
_refine_diff_density_min -1.029
_refine_diff_density_rms 0.116
_refine_ls_extinction_method none
_refine_ls_goodness_of_fit_ref 1.036
_refine_ls_hydrogen_treatment mixed
_refine_ls_matrix_type full
_refine_ls_number_parameters 181
_refine_ls_number_reflns 3233
_refine_ls_number_restraints 0
_refine_ls_restrained_S_all 1.036
_refine_ls_R_factor_all 0.0334
_refine_ls_R_factor_gt 0.0283
_refine_ls_shift/su_max 0.000
_refine_ls_shift/su_mean 0.000
_refine_ls_structure_factor_coef Fsqd
_refine_ls_weighting_details 'calc w=1/[\s^2^(Fo^2^)+(0.0350P)^2^+0.0000P] where P=(Fo^2^+2Fc^2^)/3'
_refine_ls_weighting_scheme calc
_refine_ls_wR_factor_gt 0.0709
_refine_ls_wR_factor_ref 0.0740
_reflns_number_gt 2836
_reflns_number_total 3233
_reflns_threshold_expression >2sigma(I)
_cod_data_source_file c9dt00471h2.cif
_cod_data_source_block aldl5cu
_cod_depositor_comments
;
The following automatic conversions were performed:

'_symmetry_cell_setting' value 'Triclinic' changed to 'triclinic'
according to
/home/data/users/saulius/crontab/automatic-downloads/rss-feeds/RSC/lib/dictionaries/cif_core.dic
dictionary named 'cif_core.dic' version 2.4.2 from 2011-04-26.

Automatic conversion script
Id: cif_fix_values 4973 2017-02-22 13:04:09Z antanas 

 Adding full bibliography for 7049294--7049302.cif.
;
_cod_database_code 7049297

loop_
_symmetry_equiv_pos_as_xyz
'x, y, z'
'-x, -y, -z'

loop_
_atom_site_label
_atom_site_type_symbol
_atom_site_fract_x
_atom_site_fract_y
_atom_site_fract_z
_atom_site_U_iso_or_equiv
_atom_site_adp_type
_atom_site_occupancy
_atom_site_symmetry_multiplicity
_atom_site_calc_flag
_atom_site_refinement_flags
Cu1 Cu 0.51082(4) 0.18587(4) -0.04252(3) 0.01336(10) Uani 1 1 d .
O1 O 0.4592(3) 0.2517(2) 0.11481(18) 0.0189(4) Uani 1 1 d .
O2 O 0.3335(2) -0.0160(2) -0.05466(18) 0.0158(4) Uani 1 1 d .
O3 O 0.1419(3) 0.1067(3) -0.1316(2) 0.0264(5) Uani 1 1 d .
N1 N 0.6772(3) 0.3922(3) -0.0414(2) 0.0151(5) Uani 1 1 d .
N2 N 0.5623(3) 0.1472(3) -0.2192(2) 0.0145(5) Uani 1 1 d .
I1 I 0.95705(3) 0.75556(3) 0.52554(2) 0.03934(10) Uani 1 1 d .
C1 C 0.5668(4) 0.3582(3) 0.1975(3) 0.0165(6) Uani 1 1 d .
C2 C 0.7060(4) 0.4833(3) 0.1726(3) 0.0163(6) Uani 1 1 d .
C3 C 0.8145(4) 0.5962(4) 0.2670(3) 0.0187(6) Uani 1 1 d .
H3A H 0.9034 0.6806 0.2484 0.022 Uiso 1 1 calc R
C4 C 0.7933(4) 0.5859(4) 0.3857(3) 0.0210(6) Uani 1 1 d .
C5 C 0.6583(4) 0.4655(4) 0.4125(3) 0.0235(7) Uani 1 1 d .
H5A H 0.6438 0.4586 0.4948 0.028 Uiso 1 1 calc R
C6 C 0.5464(4) 0.3571(3) 0.3221(3) 0.0209(6) Uani 1 1 d .
H6A H 0.4527 0.2789 0.3428 0.025 Uiso 1 1 calc R
C7 C 0.7397(4) 0.4988(3) 0.0506(3) 0.0155(6) Uani 1 1 d .
H7A H 0.8142 0.5958 0.0373 0.019 Uiso 1 1 calc R
C8 C 0.7364(4) 0.4227(3) -0.1575(3) 0.0166(6) Uani 1 1 d .
H8A H 0.8573 0.4109 -0.1553 0.020 Uiso 1 1 calc R
H8B H 0.7386 0.5310 -0.1724 0.020 Uiso 1 1 calc R
C9 C 0.6085(4) 0.3062(3) -0.2574(3) 0.0166(6) Uani 1 1 d .
H9A H 0.4996 0.3399 -0.2770 0.020 Uiso 1 1 calc R
H9B H 0.6625 0.3030 -0.3316 0.020 Uiso 1 1 calc R
C10 C 0.7161(4) 0.0804(3) -0.2158(3) 0.0183(6) Uani 1 1 d .
H10A H 0.7402 0.0622 -0.2985 0.027 Uiso 1 1 calc R
H10B H 0.6889 -0.0191 -0.1820 0.027 Uiso 1 1 calc R
H10C H 0.8203 0.1540 -0.1646 0.027 Uiso 1 1 calc R
C11 C 0.4135(4) 0.0444(4) -0.3082(3) 0.0209(6) Uani 1 1 d .
H11A H 0.4501 0.0335 -0.3877 0.031 Uiso 1 1 calc R
H11B H 0.3135 0.0902 -0.3149 0.031 Uiso 1 1 calc R
H11C H 0.3779 -0.0590 -0.2810 0.031 Uiso 1 1 calc R
C12 C 0.1766(4) -0.0130(3) -0.1013(2) 0.0156(6) Uani 1 1 d .
C13 C 0.0355(4) -0.1676(4) -0.1192(3) 0.0214(6) Uani 1 1 d .
H13A H -0.0785 -0.1531 -0.1543 0.032 Uiso 1 1 calc R
H13B H 0.0268 -0.2064 -0.0405 0.032 Uiso 1 1 calc R
H13C H 0.0667 -0.2438 -0.1744 0.032 Uiso 1 1 calc R

loop_
_atom_site_aniso_label
_atom_site_aniso_U_11
_atom_site_aniso_U_22
_atom_site_aniso_U_33
_atom_site_aniso_U_23
_atom_site_aniso_U_13
_atom_site_aniso_U_12
Cu1 0.01187(18) 0.01123(18) 0.01708(18) 0.00346(14) 0.00435(14) 0.00182(14)
O1 0.0197(11) 0.0144(10) 0.0225(11) 0.0021(9) 0.0108(9) 0.0012(8)
O2 0.0122(9) 0.0151(10) 0.0200(10) 0.0046(8) 0.0019(8) 0.0037(8)
O3 0.0209(11) 0.0268(12) 0.0366(13) 0.0146(11) 0.0041(10) 0.0123(10)
N1 0.0140(12) 0.0143(12) 0.0192(12) 0.0066(10) 0.0059(10) 0.0049(10)
N2 0.0125(12) 0.0144(12) 0.0166(12) 0.0040(10) 0.0025(9) 0.0032(9)
I1 0.04092(17) 0.04286(17) 0.02532(14) -0.00617(11) -0.00756(10) 0.00656(12)
C1 0.0190(15) 0.0118(13) 0.0225(15) 0.0048(12) 0.0067(12) 0.0082(12)
C2 0.0165(14) 0.0143(14) 0.0212(15) 0.0053(12) 0.0046(12) 0.0080(12)
C3 0.0168(14) 0.0176(14) 0.0223(15) 0.0039(12) 0.0028(12) 0.0059(12)
C4 0.0240(16) 0.0207(15) 0.0185(15) 0.0013(12) -0.0011(12) 0.0093(13)
C5 0.0348(18) 0.0267(17) 0.0165(15) 0.0084(13) 0.0074(13) 0.0178(15)
C6 0.0274(17) 0.0164(14) 0.0255(16) 0.0082(13) 0.0125(13) 0.0115(13)
C7 0.0131(14) 0.0127(13) 0.0216(15) 0.0068(12) 0.0028(11) 0.0038(11)
C8 0.0168(14) 0.0168(14) 0.0182(14) 0.0074(12) 0.0069(12) 0.0041(12)
C9 0.0187(15) 0.0172(14) 0.0166(14) 0.0081(12) 0.0041(12) 0.0071(12)
C10 0.0180(15) 0.0190(15) 0.0228(15) 0.0077(12) 0.0068(12) 0.0103(12)
C11 0.0197(15) 0.0210(15) 0.0181(15) -0.0009(12) 0.0007(12) 0.0013(13)
C12 0.0142(14) 0.0197(15) 0.0136(13) 0.0037(11) 0.0036(11) 0.0046(12)
C13 0.0158(15) 0.0215(16) 0.0238(16) 0.0049(13) 0.0015(12) 0.0004(12)

loop_
_atom_type_symbol
_atom_type_description
_atom_type_scat_dispersion_real
_atom_type_scat_dispersion_imag
_atom_type_scat_source
C C 0.0033 0.0016 'International Tables Vol C Tables 4.2.6.8 and 6.1.1.4'
H H 0.0000 0.0000 'International Tables Vol C Tables 4.2.6.8 and 6.1.1.4'
N N 0.0061 0.0033 'International Tables Vol C Tables 4.2.6.8 and 6.1.1.4'
O O 0.0106 0.0060 'International Tables Vol C Tables 4.2.6.8 and 6.1.1.4'
Cu Cu 0.3201 1.2651 'International Tables Vol C Tables 4.2.6.8 and 6.1.1.4'
I I -0.4742 1.8119 'International Tables Vol C Tables 4.2.6.8 and 6.1.1.4'

loop_
_geom_angle_atom_site_label_1
_geom_angle_atom_site_label_2
_geom_angle_atom_site_label_3
_geom_angle
_geom_angle_site_symmetry_3
O1 Cu1 O2 90.90(8) .
O1 Cu1 N1 91.02(9) .
O2 Cu1 N1 175.48(9) .
O1 Cu1 N2 171.40(8) .
O2 Cu1 N2 94.66(9) .
N1 Cu1 N2 82.97(9) .
O1 Cu1 O2 88.69(7) 2_655
O2 Cu1 O2 74.62(8) 2_655
N1 Cu1 O2 109.51(8) 2_655
N2 Cu1 O2 99.10(8) 2_655
C1 O1 Cu1 125.17(18) .
C12 O2 Cu1 113.18(18) .
C12 O2 Cu1 141.18(18) 2_655
Cu1 O2 Cu1 105.38(8) 2_655
C7 N1 C8 118.2(2) .
C7 N1 Cu1 126.19(19) .
C8 N1 Cu1 115.58(18) .
C11 N2 C9 109.1(2) .
C11 N2 C10 108.6(2) .
C9 N2 C10 110.1(2) .
C11 N2 Cu1 115.47(17) .
C9 N2 Cu1 104.03(16) .
C10 N2 Cu1 109.45(16) .
O1 C1 C2 124.2(3) .
O1 C1 C6 119.7(3) .
C2 C1 C6 116.0(3) .
C3 C2 C1 120.8(3) .
C3 C2 C7 117.6(3) .
C1 C2 C7 121.6(3) .
C4 C3 C2 120.7(3) .
C4 C3 H3A 119.6 .
C2 C3 H3A 119.6 .
C3 C4 C5 119.6(3) .
C3 C4 I1 120.2(2) .
C5 C4 I1 120.2(2) .
C6 C5 C4 121.0(3) .
C6 C5 H5A 119.5 .
C4 C5 H5A 119.5 .
C5 C6 C1 121.8(3) .
C5 C6 H6A 119.1 .
C1 C6 H6A 119.1 .
N1 C7 C2 125.2(3) .
N1 C7 H7A 117.4 .
C2 C7 H7A 117.4 .
N1 C8 C9 108.0(2) .
N1 C8 H8A 110.1 .
C9 C8 H8A 110.1 .
N1 C8 H8B 110.1 .
C9 C8 H8B 110.1 .
H8A C8 H8B 108.4 .
N2 C9 C8 110.8(2) .
N2 C9 H9A 109.5 .
C8 C9 H9A 109.5 .
N2 C9 H9B 109.5 .
C8 C9 H9B 109.5 .
H9A C9 H9B 108.1 .
N2 C10 H10A 109.5 .
N2 C10 H10B 109.5 .
H10A C10 H10B 109.5 .
N2 C10 H10C 109.5 .
H10A C10 H10C 109.5 .
H10B C10 H10C 109.5 .
N2 C11 H11A 109.5 .
N2 C11 H11B 109.5 .
H11A C11 H11B 109.5 .
N2 C11 H11C 109.5 .
H11A C11 H11C 109.5 .
H11B C11 H11C 109.5 .
O3 C12 O2 123.0(3) .
O3 C12 C13 121.3(3) .
O2 C12 C13 115.7(2) .
C12 C13 H13A 109.5 .
C12 C13 H13B 109.5 .
H13A C13 H13B 109.5 .
C12 C13 H13C 109.5 .
H13A C13 H13C 109.5 .
H13B C13 H13C 109.5 .

loop_
_geom_bond_atom_site_label_1
_geom_bond_atom_site_label_2
_geom_bond_distance
_geom_bond_site_symmetry_2
Cu1 O1 1.9393(19) .
Cu1 O2 1.956(2) .
Cu1 N1 1.965(2) .
Cu1 N2 2.094(2) .
Cu1 O2 2.4264(18) 2_655
O1 C1 1.299(4) .
O2 C12 1.290(3) .
O2 Cu1 2.4264(18) 2_655
O3 C12 1.233(3) .
N1 C7 1.283(4) .
N1 C8 1.468(3) .
N2 C11 1.473(4) .
N2 C9 1.486(3) .
N2 C10 1.489(3) .
I1 C4 2.099(3) .
C1 C2 1.431(4) .
C1 C6 1.427(4) .
C2 C3 1.405(4) .
C2 C7 1.440(4) .
C3 C4 1.371(4) .
C3 H3A 0.9500 .
C4 C5 1.395(5) .
C5 C6 1.368(4) .
C5 H5A 0.9500 .
C6 H6A 0.9500 .
C7 H7A 0.9500 .
C8 C9 1.511(4) .
C8 H8A 0.9900 .
C8 H8B 0.9900 .
C9 H9A 0.9900 .
C9 H9B 0.9900 .
C10 H10A 0.9800 .
C10 H10B 0.9800 .
C10 H10C 0.9800 .
C11 H11A 0.9800 .
C11 H11B 0.9800 .
C11 H11C 0.9800 .
C12 C13 1.511(4) .
C13 H13A 0.9800 .
C13 H13B 0.9800 .
C13 H13C 0.9800 .
